data_4328609
loop_
_publ_author_name
'Michael H. Holthausen'
'Kai-Oliver Feldmann'
'Stephen Schulz'
'Alexander Hepp'
'Jan J. Weigand'

_publ_section_title
;
 Formation of Cationic [RP5Cl]+-Cages via Insertion of [RPCl]+-Cations
 into a P-P Bond of the P4 Tetrahedron
;
_journal_name_full 'Inorganic Chemistry'
_journal_page_first 3374
_journal_page_last 3387
_journal_paper_doi 10.1021/ic2013304
_journal_volume 51
_journal_year 2012
_chemical_formula_moiety 'C H3 Cl P5, Cl4 Ga '
_chemical_formula_sum 'C H3 Cl5 Ga P5'
_chemical_formula_weight 416.85
_chemical_name_systematic
;
 ?
;
_space_group_IT_number 19
_symmetry_cell_setting orthorhombic
_symmetry_space_group_name_Hall 'P 2ac 2ab'
_symmetry_space_group_name_H-M 'P 21 21 21'
_atom_sites_solution_hydrogens geom
_atom_sites_solution_primary direct
_atom_sites_solution_secondary difmap
_audit_creation_method SHELXL-97
_cell_angle_alpha 90.00
_cell_angle_beta 90.00
_cell_angle_gamma 90.00
_cell_formula_units_Z 4
_cell_length_a 6.3462(4)
_cell_length_b 9.2206(6)
_cell_length_c 22.3949(14)
_cell_measurement_reflns_used 900
_cell_measurement_temperature 153(2)
_cell_measurement_theta_max 22.5
_cell_measurement_theta_min 1
_cell_volume 1310.45(14)
_computing_cell_refinement 'APEX2(Bruker AXS, 2007)'
_computing_data_collection 'APEX2(Bruker AXS, 2007)'
_computing_data_reduction 'SAINT,SADABS (Bruker AXS, 2007 )'
_computing_molecular_graphics
;
ORTEP3,L.J. Farrugia, J. Appl. Cryst. (1997) 30, 565
;
_computing_structure_refinement
;
SHELXL-97, G. M. Sheldrick, Acta Cryst. (2008) A64, 112-122
;
_computing_structure_solution
;
SHELXS-97 , G. M. Sheldrick, Acta Cryst. (2008) A64, 112-122
;
_diffrn_ambient_temperature 153(1)
_diffrn_detector_area_resol_mean 80
_diffrn_measured_fraction_theta_full 1.000
_diffrn_measured_fraction_theta_max 1.000
_diffrn_measurement_device_type 'CCD area detector'
_diffrn_measurement_method 'Omega and Phi scans'
_diffrn_radiation_monochromator graphite
_diffrn_radiation_source 'rotating anode'
_diffrn_radiation_type MoK\a
_diffrn_radiation_wavelength 0.71073
_diffrn_reflns_av_R_equivalents 0.0407
_diffrn_reflns_av_sigmaI/netI 0.0336
_diffrn_reflns_limit_h_max 8
_diffrn_reflns_limit_h_min -8
_diffrn_reflns_limit_k_max 12
_diffrn_reflns_limit_k_min -12
_diffrn_reflns_limit_l_max 29
_diffrn_reflns_limit_l_min -29
_diffrn_reflns_number 13457
_diffrn_reflns_theta_full 25.00
_diffrn_reflns_theta_max 27.87
_diffrn_reflns_theta_min 1.82
_exptl_absorpt_coefficient_mu 3.679
_exptl_absorpt_correction_T_max 0.8668
_exptl_absorpt_correction_T_min 0.5265
_exptl_absorpt_correction_type multi-scan
_exptl_absorpt_process_details
; 
 Corrections were done with the SADABS program, utilizing the none merged
 raw data obtained from the integration process. Integration and final cell
 refinement were done with SAINT.

 SADABS reports ratio of Tmin/Tmax = 0.777508  

;
_exptl_crystal_colour colourless
_exptl_crystal_density_diffrn 2.113
_exptl_crystal_description rod
_exptl_crystal_F_000 800
_exptl_crystal_size_max 0.20
_exptl_crystal_size_mid 0.14
_exptl_crystal_size_min 0.04
_refine_diff_density_max 0.519
_refine_diff_density_min -0.647
_refine_diff_density_rms 0.083
_refine_ls_abs_structure_details 'Flack H D (1983), Acta Cryst. A39, 876-881'
_refine_ls_abs_structure_Flack -0.003(10)
_refine_ls_extinction_method none
_refine_ls_goodness_of_fit_ref 1.047
_refine_ls_hydrogen_treatment noref
_refine_ls_matrix_type full
_refine_ls_number_parameters 110
_refine_ls_number_reflns 3129
_refine_ls_number_restraints 4
_refine_ls_restrained_S_all 1.070
_refine_ls_R_factor_all 0.0317
_refine_ls_R_factor_gt 0.0265
_refine_ls_shift/su_max 0.001
_refine_ls_shift/su_mean 0.000
_refine_ls_structure_factor_coef Fsqd
_refine_ls_weighting_details 'calc w=1/[\s^2^(Fo^2^)+(0.0200P)^2^+0.4549P] where P=(Fo^2^+2Fc^2^)/3'
_refine_ls_weighting_scheme calc
_refine_ls_wR_factor_gt 0.0508
_refine_ls_wR_factor_ref 0.0529
_reflns_number_gt 2865
_reflns_number_total 3129
_reflns_threshold_expression >2sigma(I)
_cod_data_source_file ic2013304_si_005.cif
_cod_data_source_block sada
_cod_original_sg_symbol_H-M 'P 21 21 21 '
_cod_database_code 4328609

loop_
_symmetry_equiv_pos_as_xyz
'x, y, z'
'-x+1/2, -y, z+1/2'
'x+1/2, -y+1/2, -z'
'-x, y+1/2, -z+1/2'

loop_
_atom_site_label
_atom_site_type_symbol
_atom_site_fract_x
_atom_site_fract_y
_atom_site_fract_z
_atom_site_U_iso_or_equiv
_atom_site_adp_type
_atom_site_occupancy
_atom_site_symmetry_multiplicity
_atom_site_calc_flag
_atom_site_refinement_flags
_atom_site_disorder_assembly
_atom_site_disorder_group
Ga Ga 0.37071(5) 0.01994(3) 1.129676(15) 0.01866(8) Uani 1 1 d . . .
P1 P 0.61482(13) 0.54852(8) 1.09153(3) 0.01916(17) Uani 1 1 d D . .
P2 P 0.83736(15) 0.37603(10) 1.10893(4) 0.0251(2) Uani 1 1 d . A .
P3 P 0.58631(15) 0.59506(9) 1.18582(4) 0.0246(2) Uani 1 1 d . A .
P4 P 0.67531(15) 0.36064(9) 1.19781(4) 0.0249(2) Uani 1 1 d . . .
P5 P 0.92450(14) 0.52072(10) 1.18639(4) 0.02581(19) Uani 1 1 d . A .
Cl2 Cl 0.42719(17) 0.10136(10) 1.04005(4) 0.0363(2) Uani 1 1 d . . .
Cl3 Cl 0.66712(12) -0.02249(9) 1.17452(4) 0.02957(18) Uani 1 1 d . . .
Cl4 Cl 0.19579(13) -0.18274(8) 1.12472(4) 0.02828(19) Uani 1 1 d . . .
Cl5 Cl 0.19357(13) 0.18103(9) 1.18073(4) 0.02527(18) Uani 1 1 d . . .
Cl1A Cl 0.7194(8) 0.7113(5) 1.0438(2) 0.0225(14) Uiso 0.320(3) 1 d PD A 1
C1A C 0.3942(16) 0.4870(12) 1.0391(5) 0.010(3) Uiso 0.320(3) 1 d PD A 1
H1A1 H 0.3108 0.5713 1.0268 0.015 Uiso 0.320(3) 1 calc PR A 1
H1A2 H 0.3032 0.4176 1.0600 0.015 Uiso 0.320(3) 1 calc PR A 1
H1A3 H 0.4556 0.4406 1.0038 0.015 Uiso 0.320(3) 1 calc PR A 1
C1B C 0.6945(17) 0.7012(10) 1.0450(5) 0.033(4) Uiso 0.680(3) 1 d PD A 2
H1B1 H 0.8258 0.7425 1.0605 0.050 Uiso 0.680(3) 1 calc PR A 2
H1B2 H 0.5840 0.7754 1.0455 0.050 Uiso 0.680(3) 1 calc PR A 2
H1B3 H 0.7167 0.6678 1.0039 0.050 Uiso 0.680(3) 1 calc PR A 2
Cl1B Cl 0.3517(3) 0.48667(18) 1.04989(7) 0.0284(5) Uiso 0.680(3) 1 d PD A 2

loop_
_atom_site_aniso_label
_atom_site_aniso_U_11
_atom_site_aniso_U_22
_atom_site_aniso_U_33
_atom_site_aniso_U_23
_atom_site_aniso_U_13
_atom_site_aniso_U_12
Ga 0.02216(17) 0.01545(15) 0.01837(16) -0.00075(14) -0.00011(14) -0.00044(14)
P1 0.0208(4) 0.0186(4) 0.0180(4) 0.0012(3) -0.0007(3) 0.0010(3)
P2 0.0314(5) 0.0245(4) 0.0194(4) 0.0002(3) 0.0007(4) 0.0090(4)
P3 0.0336(5) 0.0220(4) 0.0181(4) 0.0007(3) 0.0015(4) 0.0067(4)
P4 0.0343(5) 0.0193(4) 0.0212(4) 0.0043(3) 0.0033(4) -0.0010(4)
P5 0.0269(4) 0.0259(4) 0.0246(4) 0.0019(4) -0.0039(4) -0.0023(4)
Cl2 0.0601(7) 0.0277(5) 0.0210(4) 0.0014(3) 0.0068(4) -0.0049(4)
Cl3 0.0216(4) 0.0267(4) 0.0404(5) -0.0055(4) -0.0052(4) 0.0035(3)
Cl4 0.0276(4) 0.0204(4) 0.0369(5) -0.0002(4) -0.0022(4) -0.0057(3)
Cl5 0.0271(4) 0.0249(4) 0.0237(4) -0.0027(3) -0.0022(3) 0.0085(3)

loop_
_atom_type_symbol
_atom_type_description
_atom_type_scat_dispersion_real
_atom_type_scat_dispersion_imag
_atom_type_scat_source
C C 0.0033 0.0016 'International Tables Vol C Tables 4.2.6.8 and 6.1.1.4'
H H 0.0000 0.0000 'International Tables Vol C Tables 4.2.6.8 and 6.1.1.4'
P P 0.1023 0.0942 'International Tables Vol C Tables 4.2.6.8 and 6.1.1.4'
Cl Cl 0.1484 0.1585 'International Tables Vol C Tables 4.2.6.8 and 6.1.1.4'
Ga Ga 0.2307 1.6083 'International Tables Vol C Tables 4.2.6.8 and 6.1.1.4'

loop_
_geom_angle_atom_site_label_1
_geom_angle_atom_site_label_2
_geom_angle_atom_site_label_3
_geom_angle
Cl3 Ga Cl2 110.32(4)
Cl3 Ga Cl4 108.13(3)
Cl2 Ga Cl4 109.49(4)
Cl3 Ga Cl5 109.06(3)
Cl2 Ga Cl5 109.47(4)
Cl4 Ga Cl5 110.36(4)
C1B P1 C1A 94.7(5)
C1B P1 Cl1A 3.8(5)
C1A P1 Cl1A 98.1(4)
C1B P1 Cl1B 100.7(3)
C1A P1 Cl1B 10.3(4)
Cl1A P1 Cl1B 104.34(16)
C1B P1 P2 119.3(4)
C1A P1 P2 111.8(3)
Cl1A P1 P2 116.15(16)
Cl1B P1 P2 114.86(7)
C1B P1 P3 115.4(4)
C1A P1 P3 126.6(4)
Cl1A P1 P3 114.15(16)
Cl1B P1 P3 116.29(7)
P2 P1 P3 91.41(4)
P1 P2 P4 84.67(4)
P1 P2 P5 82.17(4)
P4 P2 P5 57.87(4)
P1 P3 P4 84.54(4)
P1 P3 P5 82.27(4)
P4 P3 P5 57.86(4)
P5 P4 P2 61.35(4)
P5 P4 P3 61.14(4)
P2 P4 P3 87.05(4)
P4 P5 P3 61.00(4)
P4 P5 P2 60.78(4)
P3 P5 P2 86.68(4)
P1 C1A H1A1 109.5
P1 C1A H1A2 109.5
P1 C1A H1A3 109.5
P1 C1B H1B1 109.5
P1 C1B H1B2 109.5
H1B1 C1B H1B2 109.5
P1 C1B H1B3 109.5
H1B1 C1B H1B3 109.5
H1B2 C1B H1B3 109.5

loop_
_geom_bond_atom_site_label_1
_geom_bond_atom_site_label_2
_geom_bond_distance
Ga Cl3 2.1680(9)
Ga Cl2 2.1728(9)
Ga Cl4 2.1765(8)
Ga Cl5 2.1857(9)
P1 C1B 1.823(7)
P1 C1A 1.913(7)
P1 Cl1A 1.959(5)
P1 Cl1B 1.9958(17)
P1 P2 2.1624(12)
P1 P3 2.1625(12)
P2 P4 2.2448(12)
P2 P5 2.2572(12)
P3 P4 2.2501(12)
P3 P5 2.2531(13)
P4 P5 2.1782(13)
C1A H1A1 0.9800
C1A H1A2 0.9800
C1A H1A3 0.9800
C1B H1B1 0.9800
C1B H1B2 0.9800
C1B H1B3 0.9800
